data_4327556
loop_
_publ_author_name
'Alan Shaver'
'Mohammad El-Khateeb'
'Anne-Marie Lebuis'

_publ_section_title
;
 Insertion Reactions of (PPh3)2Pt(SR)2 with CS2, where R = H, CMe3, CHMe2,
 4-C6H4Me; Structure of (PPh3)Pt(SC6H4Me)(S2CS-4-C6H4Me)
;
_journal_name_full 'Inorganic Chemistry'
_journal_page_first 5288
_journal_page_last 5289
_journal_paper_doi 10.1021/ic000825+
_journal_volume 40
_journal_year 2001
_chemical_compound_source 'synthesized by the authors, see text'
_chemical_formula_moiety 'C33 H29 P Pt S4'
_chemical_formula_sum 'C33 H29 P Pt S4'
_chemical_formula_weight 779.86
_chemical_name_systematic
;
 ?
;
_space_group_IT_number 2
_symmetry_cell_setting triclinic
_symmetry_space_group_name_Hall '-P 1'
_symmetry_space_group_name_H-M 'P -1'
_atom_sites_solution_hydrogens geom
_atom_sites_solution_primary direct
_atom_sites_solution_secondary difmap
_audit_creation_method 'SHELXL96 (Sheldrick, 1996)'
_cell_angle_alpha 93.14(2)
_cell_angle_beta 92.54(2)
_cell_angle_gamma 114.140(10)
_cell_formula_units_Z 2
_cell_length_a 10.2050(10)
_cell_length_b 11.206(2)
_cell_length_c 15.235(2)
_cell_measurement_reflns_used 25
_cell_measurement_temperature 293(2)
_cell_measurement_theta_max 30.0
_cell_measurement_theta_min 27.5
_cell_volume 1583.2(4)
_computing_molecular_graphics 'ORTEPII (Johnson (1976) in NRCVAX (Gabe et al (1989))'
_computing_publication_material 'NRCVAX (Gabe et al (1989) and SHELXL96 (Sheldrick (1996))'
_computing_structure_solution 'SHELXS96 (Sheldrick, 1990)'
_diffrn_ambient_temperature 293(2)
_diffrn_measurement_device_type 'Rigaku AFC6S'
_diffrn_measurement_method 'omega/2theta scans'
_diffrn_radiation_monochromator graphite
_diffrn_radiation_source 'sealed tube'
_diffrn_radiation_type CuK\a
_diffrn_radiation_wavelength 1.54056
_diffrn_reflns_av_R_equivalents 0.053
_diffrn_reflns_av_sigmaI/netI 0.0127
_diffrn_reflns_limit_h_max 11
_diffrn_reflns_limit_h_min -11
_diffrn_reflns_limit_k_max 12
_diffrn_reflns_limit_k_min -12
_diffrn_reflns_limit_l_max 17
_diffrn_reflns_limit_l_min -17
_diffrn_reflns_number 9408
_diffrn_reflns_theta_max 60.20
_diffrn_reflns_theta_min 2.91
_diffrn_standards_decay_% 0.80
_diffrn_standards_interval_count 200
_diffrn_standards_number 3
_exptl_absorpt_coefficient_mu 11.388
_exptl_absorpt_correction_T_max 0.137165
_exptl_absorpt_correction_T_min 0.022965
_exptl_absorpt_correction_type psi-scans
_exptl_crystal_colour red
_exptl_crystal_density_diffrn 1.636
_exptl_crystal_density_method none
_exptl_crystal_description 'thick plate'
_exptl_crystal_F_000 768
_exptl_crystal_size_max 0.48
_exptl_crystal_size_mid 0.35
_exptl_crystal_size_min 0.17
_refine_diff_density_max 1.852
_refine_diff_density_min -1.611
_refine_diff_density_rms 0.119
_refine_ls_extinction_coef 0.00197(14)
_refine_ls_extinction_expression Fc^*^=kFc[1+0.001xFc^2^\l^3^/sin(2\q)]^-1/4^
_refine_ls_extinction_method 'SHELXL96 (Sheldrick, 1996)'
_refine_ls_goodness_of_fit_all 1.063
_refine_ls_goodness_of_fit_ref 1.061
_refine_ls_hydrogen_treatment constr
_refine_ls_matrix_type full
_refine_ls_number_parameters 355
_refine_ls_number_reflns 4731
_refine_ls_number_restraints 0
_refine_ls_restrained_S_all 1.063
_refine_ls_restrained_S_obs 1.061
_refine_ls_R_factor_all 0.0411
_refine_ls_R_factor_gt 0.0390
_refine_ls_shift/su_max 0.001
_refine_ls_shift/su_mean 0.000
_refine_ls_structure_factor_coef Fsqd
_refine_ls_weighting_details 'w=1/[\s^2^(Fo^2^)+(0.0683P)^2^+5.1067P] where P=(Fo^2^+2Fc^2^)/3'
_refine_ls_weighting_scheme calc
_refine_ls_wR_factor_all 0.1101
_refine_ls_wR_factor_ref 0.1073
_reflns_number_gt 4527
_reflns_number_total 4731
_reflns_threshold_expression >2\s(I)
_cod_data_source_file ic0008252B.cif
_cod_data_source_block shav22
_cod_database_code 4327556

loop_
_symmetry_equiv_pos_as_xyz
'x, y, z'
'-x, -y, -z'

loop_
_atom_site_label
_atom_site_type_symbol
_atom_site_fract_x
_atom_site_fract_y
_atom_site_fract_z
_atom_site_U_iso_or_equiv
_atom_site_adp_type
_atom_site_occupancy
_atom_site_calc_flag
_atom_site_refinement_flags
Pt1 Pt 0.19208(3) 0.08140(2) 0.216595(17) 0.04652(16) Uani 1 d .
S1 S 0.06998(18) -0.11524(16) 0.28654(12) 0.0542(4) Uani 1 d .
S2 S 0.3531(2) -0.01606(18) 0.23175(14) 0.0591(4) Uani 1 d .
S3 S 0.2516(2) -0.2753(2) 0.30130(19) 0.0831(7) Uani 1 d .
S4 S 0.0026(2) 0.1412(2) 0.20607(15) 0.0695(5) Uani 1 d .
P1 P 0.32979(18) 0.25640(16) 0.14721(12) 0.0479(4) Uani 1 d .
C1 C 0.2207(8) -0.1402(7) 0.2748(5) 0.0569(17) Uani 1 d .
C11 C 0.0846(9) -0.3891(7) 0.3330(6) 0.066(2) Uani 1 d .
C12 C 0.0239(10) -0.3620(8) 0.4068(6) 0.073(2) Uani 1 d .
H12 H 0.0689 -0.2815 0.4396 0.088 Uiso 1 calc R
C13 C -0.1053(11) -0.4561(8) 0.4315(6) 0.076(2) Uani 1 d .
H13 H -0.1474 -0.4376 0.4803 0.091 Uiso 1 calc R
C14 C -0.1709(10) -0.5764(8) 0.3842(6) 0.072(2) Uani 1 d .
C15 C -0.1071(10) -0.6020(8) 0.3131(7) 0.075(2) Uani 1 d .
H15 H -0.1502 -0.6839 0.2820 0.090 Uiso 1 calc R
C16 C 0.0204(10) -0.5092(8) 0.2857(6) 0.074(2) Uani 1 d .
H16 H 0.0613 -0.5280 0.2364 0.089 Uiso 1 calc R
C17 C -0.3110(11) -0.6785(10) 0.4110(8) 0.097(3) Uani 1 d .
H17A H -0.3096 -0.6759 0.4741 0.146 Uiso 1 calc R
H17B H -0.3227 -0.7639 0.3877 0.146 Uiso 1 calc R
H17C H -0.3896 -0.6604 0.3882 0.146 Uiso 1 calc R
C21 C -0.0998(8) 0.0753(7) 0.2963(5) 0.0567(17) Uani 1 d .
C22 C -0.2469(8) 0.0016(8) 0.2809(6) 0.070(2) Uani 1 d .
H22 H -0.2889 -0.0154 0.2235 0.084 Uiso 1 calc R
C23 C -0.3315(9) -0.0469(9) 0.3502(6) 0.074(2) Uani 1 d .
H23 H -0.4301 -0.0947 0.3384 0.089 Uiso 1 calc R
C24 C -0.2739(9) -0.0264(8) 0.4371(5) 0.066(2) Uani 1 d .
C25 C -0.1273(9) 0.0472(8) 0.4506(5) 0.0644(19) Uani 1 d .
H25 H -0.0840 0.0632 0.5076 0.077 Uiso 1 calc R
C26 C -0.0435(8) 0.0976(8) 0.3819(5) 0.0638(19) Uani 1 d .
H26 H 0.0545 0.1484 0.3940 0.077 Uiso 1 calc R
C27 C -0.3652(12) -0.0847(11) 0.5113(7) 0.096(3) Uani 1 d .
H27A H -0.3178 -0.1239 0.5482 0.144 Uiso 1 calc R
H27B H -0.4567 -0.1504 0.4877 0.144 Uiso 1 calc R
H27C H -0.3797 -0.0170 0.5454 0.144 Uiso 1 calc R
C31 C 0.4634(7) 0.2280(6) 0.0855(5) 0.0524(16) Uani 1 d .
C32 C 0.5779(8) 0.2154(8) 0.1300(6) 0.0643(19) Uani 1 d .
H32 H 0.5883 0.2274 0.1912 0.077 Uiso 1 calc R
C33 C 0.6770(9) 0.1855(9) 0.0855(7) 0.077(3) Uani 1 d .
H33 H 0.7535 0.1779 0.1164 0.093 Uiso 1 calc R
C34 C 0.6616(10) 0.1670(9) -0.0055(7) 0.080(3) Uani 1 d .
H34 H 0.7261 0.1443 -0.0360 0.096 Uiso 1 calc R
C35 C 0.5509(11) 0.1820(10) -0.0507(7) 0.086(3) Uani 1 d .
H35 H 0.5424 0.1723 -0.1120 0.103 Uiso 1 calc R
C36 C 0.4525(9) 0.2115(8) -0.0061(6) 0.069(2) Uani 1 d .
H36 H 0.3774 0.2206 -0.0377 0.083 Uiso 1 calc R
C41 C 0.2288(7) 0.3049(7) 0.0668(5) 0.0521(16) Uani 1 d .
C42 C 0.2524(9) 0.4345(7) 0.0583(6) 0.069(2) Uani 1 d .
H42 H 0.3202 0.5014 0.0961 0.083 Uiso 1 calc R
C43 C 0.1738(12) 0.4631(10) -0.0070(7) 0.092(3) Uani 1 d .
H43 H 0.1899 0.5501 -0.0129 0.110 Uiso 1 calc R
C44 C 0.0727(12) 0.3664(12) -0.0631(7) 0.096(3) Uani 1 d .
H44 H 0.0206 0.3874 -0.1066 0.115 Uiso 1 calc R
C45 C 0.0492(10) 0.2380(10) -0.0544(6) 0.081(3) Uani 1 d .
H45 H -0.0187 0.1716 -0.0924 0.097 Uiso 1 calc R
C46 C 0.1264(8) 0.2074(8) 0.0106(5) 0.0613(18) Uani 1 d .
H46 H 0.1091 0.1202 0.0166 0.074 Uiso 1 calc R
C51 C 0.4325(8) 0.4009(6) 0.2218(5) 0.0562(17) Uani 1 d .
C52 C 0.3814(11) 0.4154(8) 0.3010(6) 0.078(2) Uani 1 d .
H52 H 0.2932 0.3533 0.3155 0.093 Uiso 1 calc R
C53 C 0.4601(15) 0.5221(11) 0.3598(8) 0.103(4) Uani 1 d .
H53 H 0.4244 0.5309 0.4137 0.123 Uiso 1 calc R
C54 C 0.5878(16) 0.6137(11) 0.3401(10) 0.113(4) Uani 1 d .
H54 H 0.6412 0.6841 0.3806 0.135 Uiso 1 calc R
C55 C 0.6374(12) 0.6017(10) 0.2607(10) 0.108(4) Uani 1 d .
H55 H 0.7240 0.6662 0.2463 0.130 Uiso 1 calc R
C56 C 0.5613(10) 0.4946(8) 0.1999(7) 0.081(2) Uani 1 d .
H56 H 0.5970 0.4869 0.1457 0.097 Uiso 1 calc R

loop_
_atom_site_aniso_label
_atom_site_aniso_U_11
_atom_site_aniso_U_22
_atom_site_aniso_U_33
_atom_site_aniso_U_23
_atom_site_aniso_U_13
_atom_site_aniso_U_12
Pt1 0.0493(2) 0.0358(2) 0.0552(2) 0.01175(12) 0.00572(12) 0.01717(14)
S1 0.0535(9) 0.0436(9) 0.0656(10) 0.0200(8) 0.0096(8) 0.0179(7)
S2 0.0578(10) 0.0467(9) 0.0790(12) 0.0210(8) 0.0177(9) 0.0245(8)
S3 0.0683(12) 0.0507(11) 0.140(2) 0.0377(12) 0.0171(13) 0.0300(10)
S4 0.0630(11) 0.0749(13) 0.0862(13) 0.0401(11) 0.0203(10) 0.0387(10)
P1 0.0499(9) 0.0348(8) 0.0568(9) 0.0108(7) 0.0042(7) 0.0142(7)
C1 0.062(4) 0.039(4) 0.068(4) 0.011(3) 0.007(3) 0.018(3)
C11 0.073(5) 0.040(4) 0.092(6) 0.025(4) 0.006(4) 0.028(4)
C12 0.094(6) 0.039(4) 0.082(6) 0.015(4) -0.002(5) 0.021(4)
C13 0.100(6) 0.057(5) 0.075(5) 0.015(4) 0.014(5) 0.034(5)
C14 0.076(5) 0.055(5) 0.086(6) 0.024(4) 0.004(4) 0.027(4)
C15 0.079(5) 0.043(4) 0.101(7) 0.009(4) 0.002(5) 0.023(4)
C16 0.081(6) 0.052(5) 0.096(6) 0.012(4) 0.010(5) 0.034(4)
C17 0.079(6) 0.071(6) 0.133(9) 0.035(6) 0.013(6) 0.018(5)
C21 0.058(4) 0.048(4) 0.071(5) 0.016(3) 0.009(3) 0.026(3)
C22 0.060(5) 0.066(5) 0.074(5) 0.022(4) -0.005(4) 0.016(4)
C23 0.052(4) 0.072(5) 0.090(6) 0.027(5) 0.009(4) 0.013(4)
C24 0.074(5) 0.064(5) 0.066(5) 0.015(4) 0.017(4) 0.033(4)
C25 0.067(5) 0.062(5) 0.065(5) -0.002(4) 0.002(4) 0.029(4)
C26 0.049(4) 0.061(5) 0.078(5) 0.008(4) 0.006(4) 0.019(3)
C27 0.101(7) 0.097(7) 0.088(7) 0.025(6) 0.033(6) 0.034(6)
C31 0.054(4) 0.035(3) 0.067(4) 0.010(3) 0.006(3) 0.016(3)
C32 0.056(4) 0.060(5) 0.078(5) 0.024(4) 0.010(4) 0.023(4)
C33 0.056(5) 0.061(5) 0.119(8) 0.034(5) 0.016(5) 0.024(4)
C34 0.063(5) 0.069(5) 0.107(8) 0.006(5) 0.024(5) 0.025(4)
C35 0.081(6) 0.095(7) 0.078(6) -0.006(5) 0.012(5) 0.033(5)
C36 0.062(5) 0.065(5) 0.078(5) -0.002(4) 0.006(4) 0.025(4)
C41 0.049(4) 0.047(4) 0.061(4) 0.018(3) 0.005(3) 0.018(3)
C42 0.074(5) 0.044(4) 0.088(6) 0.019(4) 0.004(4) 0.021(4)
C43 0.105(7) 0.070(6) 0.110(8) 0.041(6) 0.002(6) 0.043(6)
C44 0.093(7) 0.111(9) 0.092(7) 0.039(6) -0.008(6) 0.049(7)
C45 0.075(5) 0.091(7) 0.066(5) 0.012(5) -0.011(4) 0.026(5)
C46 0.062(4) 0.054(4) 0.062(4) 0.011(3) -0.001(3) 0.017(4)
C51 0.062(4) 0.036(3) 0.068(4) 0.002(3) -0.006(3) 0.018(3)
C52 0.092(6) 0.054(5) 0.088(6) -0.006(4) -0.001(5) 0.034(4)
C53 0.137(10) 0.078(7) 0.087(7) -0.025(6) -0.003(7) 0.044(7)
C54 0.136(11) 0.067(7) 0.132(11) -0.038(7) -0.048(9) 0.049(8)
C55 0.080(7) 0.057(6) 0.161(12) -0.018(7) -0.027(7) 0.009(5)
C56 0.071(5) 0.052(5) 0.104(7) -0.005(5) -0.004(5) 0.012(4)

loop_
_atom_type_symbol
_atom_type_description
_atom_type_scat_dispersion_real
_atom_type_scat_dispersion_imag
_atom_type_scat_source
C C 0.0181 0.0091 'International Tables Vol C Tables 4.2.6.8 and 6.1.1.4'
H H 0.0000 0.0000 'International Tables Vol C Tables 4.2.6.8 and 6.1.1.4'
S S 0.3331 0.5567 'International Tables Vol C Tables 4.2.6.8 and 6.1.1.4'
P P 0.2955 0.4335 'International Tables Vol C Tables 4.2.6.8 and 6.1.1.4'
Pt Pt -4.5932 6.9264 'International Tables Vol C Tables 4.2.6.8 and 6.1.1.4'

loop_
_geom_angle_atom_site_label_1
_geom_angle_atom_site_label_2
_geom_angle_atom_site_label_3
_geom_angle
_geom_angle_publ_flag
P1 Pt1 S4 91.03(7) y
P1 Pt1 S2 98.72(6) y
S4 Pt1 S2 169.73(7) y
P1 Pt1 S1 172.26(6) y
S4 Pt1 S1 96.48(7) y
S2 Pt1 S1 73.68(6) y
C1 S1 Pt1 85.2(2) y
C1 S2 Pt1 87.1(3) y
C1 S3 C11 104.9(4) y
C21 S4 Pt1 105.2(2) y
C41 P1 C31 104.6(3) y
C41 P1 C51 106.9(3) y
C31 P1 C51 104.8(3) y
C41 P1 Pt1 113.5(2) y
C31 P1 Pt1 112.9(2) y
C51 P1 Pt1 113.4(3) y
S2 C1 S1 113.8(4) y
S2 C1 S3 118.4(4) y
S1 C1 S3 127.8(4) y
C16 C11 C12 120.5(8) y
C16 C11 S3 118.2(7) y
C12 C11 S3 121.2(6) y
C11 C12 C13 119.5(8) y
C11 C12 H12 120.2 ?
C13 C12 H12 120.2 ?
C14 C13 C12 120.4(9) y
C14 C13 H13 119.8 ?
C12 C13 H13 119.8 ?
C15 C14 C13 118.9(8) y
C15 C14 C17 120.6(9) y
C13 C14 C17 120.4(9) y
C14 C15 C16 122.0(8) y
C14 C15 H15 119.0 ?
C16 C15 H15 119.0 ?
C11 C16 C15 118.6(9) y
C11 C16 H16 120.7 ?
C15 C16 H16 120.7 ?
C14 C17 H17A 109.5 ?
C14 C17 H17B 109.5 ?
H17A C17 H17B 109.5 ?
C14 C17 H17C 109.5 ?
H17A C17 H17C 109.5 ?
H17B C17 H17C 109.5 ?
C26 C21 C22 117.4(7) y
C26 C21 S4 123.8(6) y
C22 C21 S4 118.8(6) y
C23 C22 C21 120.4(8) y
C23 C22 H22 119.8 ?
C21 C22 H22 119.8 ?
C22 C23 C24 122.2(8) y
C22 C23 H23 118.9 ?
C24 C23 H23 118.9 ?
C25 C24 C23 116.2(7) y
C25 C24 C27 122.0(8) y
C23 C24 C27 121.8(8) y
C26 C25 C24 121.7(8) y
C26 C25 H25 119.2 ?
C24 C25 H25 119.2 ?
C21 C26 C25 122.1(7) y
C21 C26 H26 119.0 ?
C25 C26 H26 119.0 ?
C24 C27 H27A 109.5 ?
C24 C27 H27B 109.5 ?
H27A C27 H27B 109.5 ?
C24 C27 H27C 109.5 ?
H27A C27 H27C 109.5 ?
H27B C27 H27C 109.5 ?
C32 C31 C36 117.7(7) y
C32 C31 P1 119.7(6) y
C36 C31 P1 122.5(6) y
C33 C32 C31 121.5(8) y
C33 C32 H32 119.3 ?
C31 C32 H32 119.3 ?
C32 C33 C34 119.4(8) y
C32 C33 H33 120.3 ?
C34 C33 H33 120.3 ?
C35 C34 C33 119.9(9) y
C35 C34 H34 120.1 ?
C33 C34 H34 120.1 ?
C34 C35 C36 120.4(9) y
C34 C35 H35 119.8 ?
C36 C35 H35 119.8 ?
C35 C36 C31 121.0(9) y
C35 C36 H36 119.5 ?
C31 C36 H36 119.5 ?
C46 C41 C42 119.3(7) y
C46 C41 P1 117.7(5) y
C42 C41 P1 123.0(6) y
C43 C42 C41 119.2(8) y
C43 C42 H42 120.4 ?
C41 C42 H42 120.4 ?
C44 C43 C42 121.5(9) y
C44 C43 H43 119.2 ?
C42 C43 H43 119.2 ?
C43 C44 C45 119.2(9) y
C43 C44 H44 120.4 ?
C45 C44 H44 120.4 ?
C44 C45 C46 120.1(9) y
C44 C45 H45 119.9 ?
C46 C45 H45 119.9 ?
C41 C46 C45 120.7(8) y
C41 C46 H46 119.7 ?
C45 C46 H46 119.7 ?
C52 C51 C56 119.6(8) y
C52 C51 P1 119.4(6) y
C56 C51 P1 121.0(7) y
C51 C52 C53 120.2(10) y
C51 C52 H52 119.9 ?
C53 C52 H52 119.9 ?
C54 C53 C52 121.0(11) y
C54 C53 H53 119.5 ?
C52 C53 H53 119.5 ?
C53 C54 C55 119.1(10) y
C53 C54 H54 120.5 ?
C55 C54 H54 120.5 ?
C54 C55 C56 121.5(11) y
C54 C55 H55 119.2 ?
C56 C55 H55 119.2 ?
C51 C56 C55 118.5(10) y
C51 C56 H56 120.7 ?
C55 C56 H56 120.7 ?

loop_
_geom_bond_atom_site_label_1
_geom_bond_atom_site_label_2
_geom_bond_distance
_geom_bond_publ_flag
Pt1 P1 2.2456(17) y
Pt1 S4 2.2930(19) y
Pt1 S2 2.3257(18) y
Pt1 S1 2.3818(17) y
S1 C1 1.688(8) y
S2 C1 1.683(7) y
S3 C1 1.732(7) y
S3 C11 1.768(8) y
S4 C21 1.771(7) y
P1 C41 1.811(7) y
P1 C31 1.811(7) y
P1 C51 1.821(7) y
C11 C16 1.375(12) y
C11 C12 1.385(13) y
C12 C13 1.393(13) y
C12 H12 0.9300 ?
C13 C14 1.378(13) y
C13 H13 0.9300 ?
C14 C15 1.364(13) y
C14 C17 1.512(12) y
C15 C16 1.392(12) y
C15 H15 0.9300 ?
C16 H16 0.9300 ?
C17 H17A 0.9600 ?
C17 H17B 0.9600 ?
C17 H17C 0.9600 ?
C21 C26 1.368(11) y
C21 C22 1.387(11) y
C22 C23 1.385(12) y
C22 H22 0.9300 ?
C23 C24 1.391(12) y
C23 H23 0.9300 ?
C24 C25 1.380(12) y
C24 C27 1.500(12) y
C25 C26 1.376(11) y
C25 H25 0.9300 ?
C26 H26 0.9300 ?
C27 H27A 0.9600 ?
C27 H27B 0.9600 ?
C27 H27C 0.9600 ?
C31 C32 1.386(10) y
C31 C36 1.392(11) y
C32 C33 1.381(12) y
C32 H32 0.9300 ?
C33 C34 1.383(14) y
C33 H33 0.9300 ?
C34 C35 1.371(14) y
C34 H34 0.9300 ?
C35 C36 1.373(12) y
C35 H35 0.9300 ?
C36 H36 0.9300 ?
C41 C46 1.380(10) y
C41 C42 1.387(10) y
C42 C43 1.381(12) y
C42 H42 0.9300 ?
C43 C44 1.370(15) y
C43 H43 0.9300 ?
C44 C45 1.373(15) y
C44 H44 0.9300 ?
C45 C46 1.381(11) y
C45 H45 0.9300 ?
C46 H46 0.9300 ?
C51 C52 1.362(12) y
C51 C56 1.375(12) y
C52 C53 1.382(14) y
C52 H52 0.9300 ?
C53 C54 1.347(18) y
C53 H53 0.9300 ?
C54 C55 1.352(19) y
C54 H54 0.9300 ?
C55 C56 1.399(14) y
C55 H55 0.9300 ?
C56 H56 0.9300 ?

loop_
_geom_torsion_atom_site_label_1
_geom_torsion_atom_site_label_2
_geom_torsion_atom_site_label_3
_geom_torsion_atom_site_label_4
_geom_torsion
_geom_torsion_publ_flag
P1 Pt1 S1 C1 8.7(6) y
S4 Pt1 S1 C1 174.3(3) y
S2 Pt1 S1 C1 -2.7(3) y
P1 Pt1 S2 C1 -175.8(3) y
S4 Pt1 S2 C1 -14.3(5) y
S1 Pt1 S2 C1 2.7(3) y
P1 Pt1 S4 C21 -152.8(3) y
S2 Pt1 S4 C21 45.5(5) y
S1 Pt1 S4 C21 29.1(3) y
S4 Pt1 P1 C41 -31.9(3) y
S2 Pt1 P1 C41 144.8(3) y
S1 Pt1 P1 C41 133.9(5) y
S4 Pt1 P1 C31 -150.6(3) y
S2 Pt1 P1 C31 26.1(3) y
S1 Pt1 P1 C31 15.1(6) y
S4 Pt1 P1 C51 90.3(3) y
S2 Pt1 P1 C51 -92.9(3) y
S1 Pt1 P1 C51 -103.9(5) y
Pt1 S2 C1 S1 -3.9(4) y
Pt1 S2 C1 S3 176.0(5) y
Pt1 S1 C1 S2 3.8(4) y
Pt1 S1 C1 S3 -176.1(6) y
C11 S3 C1 S2 -174.1(5) y
C11 S3 C1 S1 5.8(7) y
C1 S3 C11 C16 119.8(7) y
C1 S3 C11 C12 -64.2(7) y
C16 C11 C12 C13 -1.7(12) y
S3 C11 C12 C13 -177.6(6) y
C11 C12 C13 C14 1.3(13) y
C12 C13 C14 C15 0.3(13) y
C12 C13 C14 C17 -179.9(8) y
C13 C14 C15 C16 -1.5(13) y
C17 C14 C15 C16 178.7(9) y
C12 C11 C16 C15 0.5(12) y
S3 C11 C16 C15 176.6(6) y
C14 C15 C16 C11 1.1(13) y
Pt1 S4 C21 C26 53.5(7) y
Pt1 S4 C21 C22 -129.6(6) y
C26 C21 C22 C23 -0.1(12) y
S4 C21 C22 C23 -177.3(7) y
C21 C22 C23 C24 -1.2(14) y
C22 C23 C24 C25 1.1(13) y
C22 C23 C24 C27 -177.0(9) y
C23 C24 C25 C26 0.2(12) y
C27 C24 C25 C26 178.3(9) y
C22 C21 C26 C25 1.4(12) y
S4 C21 C26 C25 178.4(6) y
C24 C25 C26 C21 -1.5(13) y
C41 P1 C31 C32 166.8(6) y
C51 P1 C31 C32 54.5(6) y
Pt1 P1 C31 C32 -69.4(6) y
C41 P1 C31 C36 -16.5(7) y
C51 P1 C31 C36 -128.8(6) y
Pt1 P1 C31 C36 107.3(6) y
C36 C31 C32 C33 -1.0(11) y
P1 C31 C32 C33 175.9(6) y
C31 C32 C33 C34 -0.3(12) y
C32 C33 C34 C35 1.9(14) y
C33 C34 C35 C36 -2.0(15) y
C34 C35 C36 C31 0.6(15) y
C32 C31 C36 C35 0.9(12) y
P1 C31 C36 C35 -175.9(7) y
C31 P1 C41 C46 78.5(6) y
C51 P1 C41 C46 -170.7(6) y
Pt1 P1 C41 C46 -44.9(6) y
C31 P1 C41 C42 -100.1(7) y
C51 P1 C41 C42 10.7(8) y
Pt1 P1 C41 C42 136.5(6) y
C46 C41 C42 C43 -0.8(13) y
P1 C41 C42 C43 177.8(7) y
C41 C42 C43 C44 0.4(16) y
C42 C43 C44 C45 -0.2(18) y
C43 C44 C45 C46 0.4(17) y
C42 C41 C46 C45 1.0(12) y
P1 C41 C46 C45 -177.6(7) y
C44 C45 C46 C41 -0.8(14) y
C41 P1 C51 C52 98.8(7) y
C31 P1 C51 C52 -150.6(6) y
Pt1 P1 C51 C52 -27.1(7) y
C41 P1 C51 C56 -81.9(7) y
C31 P1 C51 C56 28.7(7) y
Pt1 P1 C51 C56 152.3(6) y
C56 C51 C52 C53 -1.5(14) y
P1 C51 C52 C53 177.8(8) y
C51 C52 C53 C54 0.3(17) y
C52 C53 C54 C55 1.5(19) y
C53 C54 C55 C56 -2.0(19) y
C52 C51 C56 C55 1.0(13) y
P1 C51 C56 C55 -178.3(8) y
C54 C55 C56 C51 0.8(17) y
